data_2104531
loop_
_publ_author_name
'Marsh, Richard E.'

_publ_section_title
;
 Space groups <i>P</i>1 and <i>Cc</i>: how are they doing?
;
_journal_coeditor_code BK5088
_journal_issue 6
_journal_name_full 'Acta Crystallographica Section B'
_journal_page_first 782
_journal_page_last 783
_journal_paper_doi 10.1107/S0108768109046448
_journal_volume 65
_journal_year 2009
_chemical_formula_moiety '2(C40 H38 N4 O8), 3(C H Cl3), 6(H2 O)'
_chemical_formula_sum 'C83 H79 Cl9 N8 O22'
_chemical_formula_weight 1859.59
_chemical_name_systematic
;
25:27,26:28-bis(N,N'-Ethane-1,2-bis(amidoethoxy))calix(4)arene chloroform
solvate hydrate.
;
_space_group_IT_number 15
_symmetry_cell_setting monoclinic
_symmetry_space_group_name_Hall '-C 2yc'
_symmetry_space_group_name_H-M 'C 1 2/c 1'
_cell_angle_alpha 90.00
_cell_angle_beta 105.053(2)
_cell_angle_gamma 90.00
_cell_formula_units_Z 4
_cell_length_a 27.126(3)
_cell_length_b 10.8438(11)
_cell_length_c 30.455(3)
_cell_measurement_reflns_used 5755
_cell_measurement_temperature 273(2)
_cell_measurement_theta_max 20.36
_cell_measurement_theta_min 2.21
_cell_volume 8650.9(16)
_diffrn_ambient_temperature 273(2)
_diffrn_measurement_device_type 'CCD area detector'
_diffrn_radiation_monochromator graphite
_diffrn_radiation_source 'fine-focus sealed tube'
_diffrn_radiation_type MoK\a
_diffrn_radiation_wavelength 0.71073
_exptl_crystal_colour colourless
_exptl_crystal_density_diffrn 1.428
_exptl_crystal_density_method 'not measured'
_exptl_crystal_description block
_exptl_crystal_F_000 3848
_exptl_crystal_size_max 0.221
_exptl_crystal_size_mid 0.106
_exptl_crystal_size_min 0.097
_cod_data_source_file bk5088.cif
_cod_data_source_block SICNAU
_cod_depositor_comments
;
The following automatic conversions were performed:
'_symmetry_cell_setting' value 'Monoclinic' changed to 'monoclinic'
according to '/home/saulius/struct/CIF-dictionaries/cif_core.dic'
dictionary named 'cif_core.dic' version 2.4.1 from 2010-06-29.

Automatic conversion script
Id: cif_fix_enum 1527 2010-12-29 10:47:43Z saulius 

The following automatic conversions were performed:

'_symmetry_cell_setting' value 'Monoclinic' changed to 'monoclinic'
according to /home/saulius/struct/CIF-dictionaries/cif_core.dic
dictionary named 'cif_core.dic' version 2.4.1 from 2010-06-29.

Automatic conversion script
Id: cif_fix_values 1715 2011-07-08 13:25:40Z adriana 
;
_cod_original_cell_volume 8650.8(15)
_cod_original_sg_symbol_H-M C2/c
_cod_database_code 2104531

loop_
_symmetry_equiv_pos_as_xyz
'x, y, z'
'x, -y, z+1/2'
'x+1/2, y+1/2, z'
'x+1/2, -y+1/2, z+1/2'
'-x, -y, -z'
'-x, y, 1/2-z'
'1/2-x, 1/2-y, -z'
'1/2-x, 1/2+y, 1/2-z'

loop_
_atom_site_label
_atom_site_type_symbol
_atom_site_fract_x
_atom_site_fract_y
_atom_site_fract_z
_atom_site_occupancy
O1 O 0.4242 0.4964 0.4047 1
O2 O 0.2916 0.3392 0.3990 1
O3 O 0.3420 0.2934 0.2892 1
O4 O 0.4270 0.1345 0.3996 1
O5 O 0.4442 0.7834 0.3608 1
O6 O 0.3797 0.4174 0.1968 1
O7 O 0.2156 0.1560 0.4485 1
O8 O 0.4366 -0.1022 0.4808 1
N1 N 0.4462 0.5936 0.3336 1
H1 H 0.4476 0.5166 0.3405 1
N2 N 0.3687 0.5008 0.2608 1
H2 H 0.3566 0.4880 0.2838 1
N3 N 0.3002 0.1659 0.4585 1
H3 H 0.3244 0.2092 0.4529 1
N4 N 0.3707 0.0014 0.4370 1
H4 H 0.3615 0.0502 0.4140 1
C1 C 0.4213 0.4349 0.4438 1
C2 C 0.3805 0.4596 0.4630 1
C3 C 0.3790 0.3931 0.5014 1
H5 H 0.3526 0.4074 0.5150 1
C4 C 0.4152 0.3063 0.5196 1
H6 H 0.4140 0.2648 0.5460 1
C5 C 0.4530 0.2813 0.4992 1
H7 H 0.4764 0.2198 0.5111 1
C6 C 0.4577 0.3454 0.4610 1
C7 C 0.5016 0.3220 0.4408 1
H8 H 0.5220 0.3966 0.4440 1
H9 H 0.5228 0.2584 0.4586 1
C8 C 0.4888 0.2832 0.3912 1
C9 C 0.5143 0.3412 0.3622 1
H10 H 0.5384 0.4018 0.3736 1
C10 C 0.5041 0.3093 0.3170 1
H11 H 0.5218 0.3465 0.2982 1
C11 C 0.4672 0.2218 0.2997 1
H12 H 0.4598 0.2020 0.2690 1
C12 C 0.4410 0.1632 0.3268 1
C13 C 0.4533 0.1936 0.3728 1
C14 C 0.4020 0.0642 0.3076 1
H13 H 0.4148 -0.0127 0.3226 1
H14 H 0.3996 0.0576 0.2754 1
C15 C 0.3486 0.0824 0.3128 1
C16 C 0.3208 0.1911 0.3045 1
C17 C 0.2724 0.2044 0.3114 1
C18 C 0.2507 0.1009 0.3262 1
H15 H 0.2185 0.1063 0.3314 1
C19 C 0.2773 -0.0114 0.3331 1
H16 H 0.2622 -0.0812 0.3416 1
C20 C 0.3254 -0.0176 0.3274 1
H17 H 0.3433 -0.0914 0.3336 1
C21 C 0.2438 0.3228 0.3024 1
H18 H 0.2361 0.3385 0.2700 1
H19 H 0.2115 0.3108 0.3098 1
C22 C 0.2676 0.4376 0.3262 1
C23 C 0.2688 0.5430 0.3012 1
H20 H 0.2538 0.5419 0.2700 1
C24 C 0.2912 0.6492 0.3212 1
H21 H 0.2900 0.7198 0.3037 1
C25 C 0.3150 0.6526 0.3658 1
H22 H 0.3311 0.7246 0.3787 1
C26 C 0.3154 0.5506 0.3924 1
C27 C 0.2905 0.4432 0.3724 1
C28 C 0.3397 0.5540 0.4437 1
H23 H 0.3547 0.6353 0.4510 1
H24 H 0.3130 0.5454 0.4590 1
C29 C 0.4447 0.6178 0.4119 1
H25 H 0.4792 0.6152 0.4316 1
H26 H 0.4240 0.6684 0.4264 1
C30 C 0.4452 0.6728 0.3659 1
C31 C 0.4455 0.6248 0.2881 1
H27 H 0.4667 0.5667 0.2770 1
H28 H 0.4590 0.7074 0.2876 1
C32 C 0.3919 0.6206 0.2571 1
H29 H 0.3715 0.6854 0.2654 1
H30 H 0.3931 0.6344 0.2259 1
C33 C 0.3653 0.4109 0.2308 1
C34 C 0.3412 0.2944 0.2426 1
H31 H 0.3600 0.2237 0.2360 1
H32 H 0.3061 0.2898 0.2244 1
C35 C 0.2471 0.3174 0.4136 1
H33 H 0.2182 0.3068 0.3875 1
H34 H 0.2403 0.3875 0.4308 1
C36 C 0.2532 0.2065 0.4422 1
C37 C 0.3150 0.0530 0.4854 1
H35 H 0.2862 0.0227 0.4956 1
H36 H 0.3424 0.0712 0.5122 1
C38 C 0.3318 -0.0438 0.4577 1
H37 H 0.3455 -0.1131 0.4772 1
H38 H 0.3025 -0.0707 0.4339 1
C39 C 0.4204 -0.0290 0.4516 1
C40 C 0.4537 0.0352 0.4262 1
H39 H 0.4840 0.0667 0.4476 1
H40 H 0.4644 -0.0234 0.4064 1
Cl1 Cl 0.1300 -0.2576 0.4415 1
Cl2 Cl 0.1769 -0.0692 0.4175 1
Cl3 Cl 0.2035 -0.2924 0.3889 1
Cl4 Cl 0.4202 0.0267 0.6151 0.5
Cl5 Cl 0.4085 0.2635 0.6422 0.5
Cl6 Cl 0.4488 0.0861 0.7111 0.5
09 O 0.25 0.75 0.5 1
O10 O 0.3658 0.0180 0.6742 0.5

loop_
_geom_angle_atom_site_label_1
_geom_angle_atom_site_label_2
_geom_angle_atom_site_label_3
_geom_angle
_geom_angle_site_symmetry_1
_geom_angle_site_symmetry_2
_geom_angle_site_symmetry_3
_geom_angle_publ_flag
C1 O1 C29 114.84 . . . yes
C27 O2 C35 115.52 . . . yes
C16 O3 C34 116.39 . . . yes
C13 O4 C40 115.08 . . . yes
C30 N1 C31 125.28 . . . yes
C32 N2 C33 123.80 . . . yes
C36 N3 C37 125.85 . . . yes
C38 N4 C39 123.63 . . . yes
C31 N1 H1 117.00 . . . no
C30 N1 H1 117.00 . . . no
C32 N2 H2 118.00 . . . no
C33 N2 H2 118.00 . . . no
C37 N3 H3 117.00 . . . no
C36 N3 H3 117.00 . . . no
C39 N4 H4 118.00 . . . no
C38 N4 H4 118.00 . . . no
O1 C1 C2 119.53 . . . yes
C2 C1 C6 122.46 . . . no
O1 C1 C6 117.91 . . . yes
C1 C2 C28 122.96 . . . no
C3 C2 C28 120.19 . . . no
C1 C2 C3 116.85 . . . no
C2 C3 C4 121.67 . . . no
C3 C4 C5 119.98 . . . no
C4 C5 C6 121.87 . . . no
C1 C6 C7 121.85 . . . no
C5 C6 C7 121.00 . . . no
C1 C6 C5 117.09 . . . no
C6 C7 C8 117.05 . . . no
C9 C8 C13 117.75 . . . no
C7 C8 C13 123.64 . . . no
C7 C8 C9 118.61 . . . no
C8 C9 C10 120.85 . . . no
C9 C10 C11 119.48 . . . no
C10 C11 C12 121.64 . . . no
C11 C12 C14 120.90 . . . no
C13 C12 C14 121.14 . . . no
C11 C12 C13 117.89 . . . no
O4 C13 C8 120.15 . . . yes
C8 C13 C12 122.32 . . . no
O4 C13 C12 117.47 . . . yes
C12 C14 C15 117.37 . . . no
C14 C15 C16 125.65 . . . no
C14 C15 C20 117.38 . . . no
C16 C15 C20 116.97 . . . no
O3 C16 C15 119.25 . . . yes
O3 C16 C17 117.31 . . . yes
C15 C16 C17 123.43 . . . no
C16 C17 C18 117.36 . . . no
C18 C17 C21 120.66 . . . no
C16 C17 C21 121.96 . . . no
C17 C18 C19 120.18 . . . no
C18 C19 C20 119.75 . . . no
C15 C20 C19 122.21 . . . no
C17 C21 C22 119.26 . . . no
C21 C22 C23 119.36 . . . no
C21 C22 C27 123.44 . . . no
C23 C22 C27 117.16 . . . no
C22 C23 C24 121.55 . . . no
C23 C24 C25 120.91 . . . no
C24 C25 C26 120.23 . . . no
C27 C26 C28 119.62 . . . no
C25 C26 C27 118.98 . . . no
C25 C26 C28 121.31 . . . no
O2 C27 C26 119.16 . . . yes
C22 C27 C26 121.06 . . . no
O2 C27 C22 119.67 . . . yes
C2 C28 C26 117.31 . . . no
O1 C29 C30 108.44 . . . yes
O5 C30 N1 123.89 . . . yes
N1 C30 C29 116.07 . . . yes
O5 C30 C29 120.04 . . . yes
N1 C31 C32 111.59 . . . yes
N2 C32 C31 109.98 . . . yes
O6 C33 N2 124.95 . . . yes
O6 C33 C34 120.88 . . . yes
N2 C33 C34 114.17 . . . yes
O3 C34 C33 110.55 . . . yes
O2 C35 C36 110.51 . . . yes
O7 C36 N3 124.00 . . . yes
N3 C36 C35 116.48 . . . yes
O7 C36 C35 119.50 . . . yes
N3 C37 C38 110.52 . . . yes
N4 C38 C37 111.88 . . . yes
O8 C39 N4 123.70 . . . yes
N4 C39 C40 113.61 . . . yes
O8 C39 C40 122.65 . . . yes
O4 C40 C39 110.93 . . . yes
C2 C3 H5 119.00 . . . no
C4 C3 H5 119.00 . . . no
C3 C4 H6 120.00 . . . no
C5 C4 H6 120.00 . . . no
C4 C5 H7 119.00 . . . no
C6 C5 H7 119.00 . . . no
C6 C7 H8 108.00 . . . no
C6 C7 H9 108.00 . . . no
C8 C7 H8 108.00 . . . no
C8 C7 H9 108.00 . . . no
H8 C7 H9 107.00 . . . no
C8 C9 H10 120.00 . . . no
C10 C9 H10 119.00 . . . no
C9 C10 H11 120.00 . . . no
C11 C10 H11 120.00 . . . no
C10 C11 H12 119.00 . . . no
C12 C11 H12 119.00 . . . no
C12 C14 H13 107.00 . . . no
C12 C14 H14 107.00 . . . no
C15 C14 H13 107.00 . . . no
C15 C14 H14 108.00 . . . no
H13 C14 H14 110.00 . . . no
C17 C18 H15 120.00 . . . no
C19 C18 H15 120.00 . . . no
C18 C19 H16 120.00 . . . no
C20 C19 H16 120.00 . . . no
C15 C20 H17 119.00 . . . no
C19 C20 H17 119.00 . . . no
C17 C21 H18 108.00 . . . no
C17 C21 H19 108.00 . . . no
C22 C21 H18 107.00 . . . no
C22 C21 H19 108.00 . . . no
H18 C21 H19 107.00 . . . no
C22 C23 H20 119.00 . . . no
C24 C23 H20 119.00 . . . no
C23 C24 H21 120.00 . . . no
C25 C24 H21 120.00 . . . no
C24 C25 H22 120.00 . . . no
C26 C25 H22 120.00 . . . no
C2 C28 H23 108.00 . . . no
C2 C28 H24 108.00 . . . no
C26 C28 H23 107.00 . . . no
C26 C28 H24 108.00 . . . no
H23 C28 H24 107.00 . . . no
O1 C29 H25 110.00 . . . no
O1 C29 H26 110.00 . . . no
C30 C29 H25 110.00 . . . no
C30 C29 H26 110.00 . . . no
H25 C29 H26 108.00 . . . no
N1 C31 H27 109.00 . . . no
N1 C31 H28 109.00 . . . no
C32 C31 H27 109.00 . . . no
C32 C31 H28 109.00 . . . no
H27 C31 H28 109.00 . . . no
N2 C32 H29 110.00 . . . no
N2 C32 H30 110.00 . . . no
C31 C32 H29 110.00 . . . no
C31 C32 H30 110.00 . . . no
H29 C32 H30 108.00 . . . no
O3 C34 H31 109.00 . . . no
O3 C34 H32 109.00 . . . no
C33 C34 H31 109.00 . . . no
C33 C34 H32 109.00 . . . no
H31 C34 H32 109.00 . . . no
O2 C35 H33 110.00 . . . no
O2 C35 H34 110.00 . . . no
C36 C35 H33 109.00 . . . no
C36 C35 H34 109.00 . . . no
H33 C35 H34 108.00 . . . no
N3 C37 H35 110.00 . . . no
N3 C37 H36 110.00 . . . no
C38 C37 H35 109.00 . . . no
C38 C37 H36 110.00 . . . no
H35 C37 H36 108.00 . . . no
N4 C38 H37 109.00 . . . no
N4 C38 H38 109.00 . . . no
C37 C38 H37 109.00 . . . no
C37 C38 H38 109.00 . . . no
H37 C38 H38 109.00 . . . no
O4 C40 H39 109.00 . . . no
O4 C40 H40 109.00 . . . no
C39 C40 H39 110.00 . . . no
C39 C40 H40 109.00 . . . no
H39 C40 H40 108.00 . . . no

loop_
_geom_bond_atom_site_label_1
_geom_bond_atom_site_label_2
_geom_bond_distance
_geom_bond_site_symmetry_1
_geom_bond_site_symmetry_2
_geom_bond_publ_flag
O1 C1 1.3848 . . yes
O1 C29 1.4237 . . yes
O2 C27 1.3844 . . yes
O2 C35 1.4105 . . yes
O3 C16 1.3848 . . yes
O3 C34 1.4138 . . yes
O4 C13 1.3742 . . yes
O4 C40 1.4267 . . yes
O5 C30 1.2087 . . yes
O6 C33 1.1999 . . yes
O7 C36 1.2160 . . yes
O8 C39 1.1879 . . yes
N1 C30 1.3114 . . yes
N1 C31 1.4217 . . yes
N2 C32 1.4606 . . yes
N2 C33 1.3228 . . yes
N3 C36 1.3179 . . yes
N3 C37 1.4698 . . yes
N4 C38 1.4480 . . yes
N4 C39 1.3463 . . yes
N1 H1 0.8600 . . no
N2 H2 0.8600 . . no
N3 H3 0.8600 . . no
N4 H4 0.8600 . . no
C1 C2 1.4052 . . no
C1 C6 1.3866 . . no
C2 C3 1.3835 . . no
C2 C28 1.5101 . . no
C3 C4 1.3692 . . no
C4 C5 1.3571 . . no
C5 C6 1.3892 . . no
C6 C7 1.4971 . . no
C7 C8 1.5189 . . no
C8 C9 1.4041 . . no
C8 C13 1.3802 . . no
C9 C10 1.3760 . . no
C10 C11 1.3805 . . no
C11 C12 1.3765 . . no
C12 C13 1.3928 . . no
C12 C14 1.5140 . . no
C14 C15 1.5104 . . no
C15 C16 1.3867 . . no
C15 C20 1.3838 . . no
C16 C17 1.3900 . . no
C17 C21 1.4883 . . no
C17 C18 1.3954 . . no
C18 C19 1.4032 . . no
C19 C20 1.3619 . . no
C21 C22 1.4996 . . no
C22 C27 1.3839 . . no
C22 C23 1.3784 . . no
C23 C24 1.3690 . . no
C24 C25 1.3445 . . no
C25 C26 1.3694 . . no
C26 C27 1.4035 . . no
C26 C28 1.5303 . . no
C29 C30 1.5259 . . no
C31 C32 1.5147 . . no
C33 C34 1.5081 . . no
C35 C36 1.4688 . . no
C37 C38 1.4903 . . no
C39 C40 1.5040 . . no
C3 H5 0.9300 . . no
C4 H6 0.9300 . . no
C5 H7 0.9300 . . no
C7 H8 0.9700 . . no
C7 H9 0.9700 . . no
C9 H10 0.9300 . . no
C10 H11 0.9300 . . no
C11 H12 0.9300 . . no
C14 H13 0.9700 . . no
C14 H14 0.9700 . . no
C18 H15 0.9300 . . no
C19 H16 0.9300 . . no
C20 H17 0.9300 . . no
C21 H18 0.9700 . . no
C21 H19 0.9700 . . no
C23 H20 0.9300 . . no
C24 H21 0.9300 . . no
C25 H22 0.9300 . . no
C28 H23 0.9700 . . no
C28 H24 0.9600 . . no
C29 H25 0.9700 . . no
C29 H26 0.9700 . . no
C31 H27 0.9700 . . no
C31 H28 0.9700 . . no
C32 H29 0.9700 . . no
C32 H30 0.9700 . . no
C34 H31 0.9700 . . no
C34 H32 0.9700 . . no
C35 H33 0.9700 . . no
C35 H34 0.9700 . . no
C37 H35 0.9700 . . no
C37 H36 0.9700 . . no
C38 H37 0.9700 . . no
C38 H38 0.9700 . . no
C40 H39 0.9700 . . no
C40 H40 0.9700 . . no
